data_4303721
loop_
_publ_author_name
'Eug\'enie Peyroux'
'Wadih Ghattas'
'Renaud Hardr\'e'
'Michel Giorgi'
'Bruno Faure'
'A. Jalila Simaan'
'Catherine Belle'
'Marius R\'eglier'

_publ_section_title
;
Binding of 2-Hydroxypyridine-N-oxide on Dicopper(II) Centers: Insights into
Tyrosinase Inhibition Mechanism by Transition-State Analogs
;
_journal_name_full 'Inorganic Chemistry'
_journal_page_first 10874
_journal_page_last 10876
_journal_paper_doi 10.1021/ic901593x
_journal_volume 48
_journal_year 2009
_space_group_IT_number 14
_symmetry_cell_setting monoclinic
_symmetry_Int_Tables_number 14
_symmetry_space_group_name_Hall '-P 2ybc'
_symmetry_space_group_name_H-M 'P 1 21/c 1'
_cell_angle_alpha 90
_cell_angle_beta 91.21
_cell_angle_gamma 90
_cell_length_a 17.509
_cell_length_b 10.2589
_cell_length_c 24.36
_cell_volume 4374.643
_cod_data_source_file ic901593x_si_001_2.cif
_cod_data_source_block shelxl_compound4
_cod_original_cell_volume 4374.64
_cod_original_sg_symbol_H-M 'P 21/c'
_cod_database_code 4303721

loop_
_symmetry_equiv_pos_site_id
_symmetry_equiv_pos_as_xyz
1 x,y,z
2 -x,1/2+y,1/2-z
3 -x,-y,-z
4 x,1/2-y,1/2+z

loop_
_atom_site_label
_atom_site_type_symbol
_atom_site_fract_x
_atom_site_fract_y
_atom_site_fract_z
Cu1 Cu 0.24151 0.773375 0.322608
Cu2 Cu 0.308809 0.411641 0.344699
O39 O 0.254386 0.567115 0.368267
O40 O 0.338241 0.786924 0.283027
O41 O 0.209195 0.685646 0.254818
O42 O 0.270893 0.450924 0.268984
O43 O 0.423876 0.563899 0.328603
N53 N 0.13306 0.789458 0.352089
N54 N 0.273836 0.852233 0.392739
N55 N 0.188786 0.964428 0.277525
N56 N 0.255088 0.73185 0.21499
N57 N 0.342728 0.357737 0.422425
N58 N 0.206027 0.2858 0.366871
N59 N 0.388385 0.280243 0.323881
C1 C 0.220582 0.565361 0.417211
C2 C 0.258178 0.520034 0.464471
C3 C 0.220211 0.514478 0.51362
H3 H 0.246021 0.482506 0.54462
C4 C 0.145072 0.555028 0.518259
C5 C 0.108815 0.603376 0.471862
H5 H 0.0587982 0.632717 0.474284
C6 C 0.14469 0.609907 0.421481
C7 C 0.102677 0.544209 0.572212
H7A H 0.12302 0.606691 0.597916
H7B H 0.109105 0.45804 0.586912
H7C H 0.0494251 0.560974 0.565601
C8 C 0.103298 0.661277 0.371347
H8A H 0.107403 0.59821 0.341907
H8B H 0.0495049 0.670635 0.379394
C9 C 0.138514 0.886252 0.39783
H9A H 0.100121 0.866464 0.424684
H9B H 0.128099 0.97281 0.3835
C10 C 0.216189 0.884692 0.425176
C11 C 0.22822 0.920173 0.479006
H11 H 0.187295 0.939961 0.501302
C12 C 0.30209 0.926119 0.49929
H12 H 0.311719 0.951366 0.535505
C13 C 0.361597 0.894537 0.46599
H13 H 0.411673 0.898826 0.479211
C14 C 0.345823 0.856619 0.413064
H14 H 0.385886 0.83342 0.390604
C15 C 0.0812124 0.838099 0.307663
H15A H 0.0338796 0.866854 0.323717
H15B H 0.0691209 0.766551 0.282903
C16 C 0.114019 0.947954 0.275348
C17 C 0.0670163 1.02574 0.242295
H17 H 0.0141989 1.0155 0.242706
C18 C 0.0991775 1.11698 0.209406
H18 H 0.0686235 1.16737 0.186084
C19 C 0.177121 1.13433 0.210802
H19 H 0.200189 1.1971 0.189204
C20 C 0.219482 1.05557 0.245292
H20 H 0.272284 1.0659 0.246319
C21 C 0.338917 0.473441 0.459954
H21A H 0.358707 0.449657 0.496005
H21B H 0.370314 0.543136 0.445788
C22 C 0.293793 0.249636 0.442257
H22A H 0.293188 0.251975 0.482003
H22B H 0.316094 0.167171 0.4315
C23 C 0.212502 0.256069 0.420167
C24 C 0.15009 0.227509 0.451783
H24 H 0.156382 0.209671 0.489107
C25 C 0.0794833 0.225754 0.427886
H25 H 0.0369079 0.205382 0.448416
C26 C 0.0715887 0.254705 0.372907
H26 H 0.0239029 0.252755 0.355497
C27 C 0.135405 0.286287 0.344411
H27 H 0.129588 0.309389 0.307704
C28 C 0.422409 0.311826 0.418812
H28A H 0.434915 0.256264 0.449894
H28B H 0.456869 0.385713 0.41951
C29 C 0.431325 0.236964 0.366419
C30 C 0.481476 0.132665 0.360794
H30 H 0.508294 0.099523 0.391097
C31 C 0.490592 0.0800278 0.309387
H31 H 0.524202 0.0110148 0.304501
C32 C 0.450068 0.129253 0.265494
H32 H 0.457717 0.097281 0.230306
C33 C 0.39841 0.226339 0.274281
H33 H 0.368815 0.256264 0.244718
C34 C 0.323703 0.783317 0.231332
C35 C 0.370578 0.830203 0.189903
H35 H 0.418408 0.864807 0.198607
C36 C 0.345293 0.824549 0.135909
H36 H 0.376184 0.856912 0.108398
C37 C 0.275496 0.772205 0.122112
H37 H 0.259005 0.768988 0.0856101
C38 C 0.230697 0.724929 0.162269
H38 H 0.183493 0.687986 0.153482
Cl1 Cl 0.104353 0.439227 0.103471
O45 O 0.0978908 0.455603 0.159682
O46 O 0.058789 0.334635 0.0883201
O47 O 0.18132 0.414078 0.0910711
O48 O 0.086605 0.54996 0.0767001
Cl2 Cl 0.436427 0.231505 0.0885664
O49 O 0.45971 0.290089 0.136607
O50 O 0.360501 0.207819 0.0858154
O51 O 0.480195 0.143875 0.0677901
O52 O 0.443519 0.336877 0.0479991
O44 O 0.307081 0.414663 0.16502
